data_2202040
loop_
_publ_author_name
'Kuratieva, Natalia V.'
'Naumova, Marina I.'
'Naumov, Dmitry Yu.'
'Podberezskaya, Nina V.'

_publ_section_title
;
 A new polymorph of hexaaquamagnesium(II) bis(hypophosphite)
;
_journal_issue 6
_journal_name_full 'Acta Crystallographica Section E'
_journal_page_first i89
_journal_page_last i91
_journal_paper_doi 10.1107/S160053680300758X
_journal_volume 59
_journal_year 2003
_chemical_formula_moiety 'H12 Mg O6, 2(H2 O2 P)'
_chemical_formula_structural 'Mg (H2 O)6 (H2 P O2)2'
_chemical_formula_sum 'H16 Mg O10 P2'
_chemical_formula_weight 262.38
_chemical_name_common 'hexaaquamagnesium(II) bis(hypophosphite)'
_chemical_name_systematic
;
hexaaquamagnesium(II) bis(hypophosphite)
;
_space_group_IT_number 137
_symmetry_cell_setting tetragonal
_symmetry_space_group_name_Hall '-P 4ac 2a'
_symmetry_space_group_name_H-M 'P 42/n m c :2'
_atom_sites_solution_hydrogens difmap
_atom_sites_solution_primary direct
_atom_sites_solution_secondary difmap
_audit_creation_method SHELXL-97
_cell_angle_alpha 90.00
_cell_angle_beta 90.00
_cell_angle_gamma 90.00
_cell_formula_units_Z 2
_cell_length_a 7.2187(9)
_cell_length_b 7.2187(9)
_cell_length_c 10.4639(13)
_cell_measurement_reflns_used 22
_cell_measurement_temperature 295(2)
_cell_measurement_theta_max 14.85
_cell_measurement_theta_min 11.74
_cell_volume 545.27(12)
_computing_cell_refinement 'CD4CA0 (Enraf-Nonius, 1989)'
_computing_data_collection 'CD4CA0 (Enraf-Nonius, 1989)'
_computing_data_reduction 'CD4CA0 (Enraf-Nonius, 1989)'
_computing_molecular_graphics 'ORTEPIII (Burnett & Johnson, 1996)'
_computing_publication_material 'SHELXL97 (Sheldrick, 1997)'
_computing_structure_refinement 'SHELXL97 (Sheldrick, 1997)'
_computing_structure_solution 'SHELXS97 (Sheldrick, 1997)'
_diffrn_ambient_temperature 295(2)
_diffrn_measured_fraction_theta_full 1.000
_diffrn_measured_fraction_theta_max 1.000
_diffrn_measurement_device_type 'Enraf-Nonius CAD4'
_diffrn_measurement_method 2\q/\q
_diffrn_radiation_monochromator graphite
_diffrn_radiation_source 'fine-focus sealed tube'
_diffrn_radiation_type MoK\a
_diffrn_radiation_wavelength 0.71073
_diffrn_reflns_av_R_equivalents 0.0377
_diffrn_reflns_av_sigmaI/netI 0.0591
_diffrn_reflns_limit_h_max 9
_diffrn_reflns_limit_h_min 0
_diffrn_reflns_limit_k_max 9
_diffrn_reflns_limit_k_min 0
_diffrn_reflns_limit_l_max 14
_diffrn_reflns_limit_l_min 0
_diffrn_reflns_number 809
_diffrn_reflns_theta_full 29.10
_diffrn_reflns_theta_max 29.10
_diffrn_reflns_theta_min 3.43
_diffrn_standards_decay_% 0
_diffrn_standards_interval_time 60
_diffrn_standards_number 3
_exptl_absorpt_coefficient_mu 0.484
_exptl_absorpt_correction_T_max 0.925
_exptl_absorpt_correction_T_min 0.904
_exptl_absorpt_correction_type empirical
_exptl_absorpt_process_details 'CADDAT (Enraf-Nonius, 1989)'
_exptl_crystal_colour colorless
_exptl_crystal_density_diffrn 1.598
_exptl_crystal_density_method 'not measured'
_exptl_crystal_description prism
_exptl_crystal_F_000 276
_exptl_crystal_size_max 0.24
_exptl_crystal_size_mid 0.20
_exptl_crystal_size_min 0.16
_refine_diff_density_max 0.179
_refine_diff_density_min -0.202
_refine_ls_extinction_coef 0.016(2)
_refine_ls_extinction_expression Fc^*^=kFc[1+0.001xFc^2^\l^3^/sin(2\q)]^-1/4^
_refine_ls_extinction_method SHELXL97
_refine_ls_goodness_of_fit_ref 0.739
_refine_ls_hydrogen_treatment refall
_refine_ls_matrix_type full
_refine_ls_number_parameters 33
_refine_ls_number_reflns 427
_refine_ls_number_restraints 0
_refine_ls_restrained_S_all 0.739
_refine_ls_R_factor_all 0.0677
_refine_ls_R_factor_gt 0.0209
_refine_ls_shift/su_max 0.000
_refine_ls_shift/su_mean 0.000
_refine_ls_structure_factor_coef Fsqd
_refine_ls_weighting_details 'calc w = 1/[\s^2^(Fo^2^)+(0.0118P)^2^] where P = (Fo^2^+2Fc^2^)/3'
_refine_ls_weighting_scheme calc
_refine_ls_wR_factor_gt 0.0379
_refine_ls_wR_factor_ref 0.0481
_reflns_number_gt 238
_reflns_number_total 427
_reflns_threshold_expression I>2\s(I)
_cod_data_source_file mg6022.cif
_cod_data_source_block I
_cod_depositor_comments
;
The following automatic conversions were performed:
'_geom_bond_publ_flag' value 'No' changed to 'no' according to
'/home/saulius/struct/CIF-dictionaries/cif_core.dic' dictionary named
'cif_core.dic' version 2.4.1 from 2010-06-29 (8
times).

'_geom_bond_publ_flag' value 'Yes' changed to 'yes' according to
'/home/saulius/struct/CIF-dictionaries/cif_core.dic' dictionary named
'cif_core.dic' version 2.4.1 from 2010-06-29 (4 times).

Automatic conversion script
Id: cif_fix_enum 1527 2010-12-29 10:47:43Z saulius 

The following automatic conversions were performed:

'_geom_bond_publ_flag' value 'No' changed to 'no' according to
/home/saulius/struct/CIF-dictionaries/cif_core.dic dictionary named
'cif_core.dic' version 2.4.1 from 2010-06-29 (8
times).

'_geom_bond_publ_flag' value 'Yes' changed to 'yes'
according to /home/saulius/struct/CIF-dictionaries/cif_core.dic
dictionary named 'cif_core.dic' version 2.4.1 from 2010-06-29 (4
times).

'_geom_angle_publ_flag' value 'Yes' changed to 'yes'
according to /home/saulius/struct/CIF-dictionaries/cif_core.dic
dictionary named 'cif_core.dic' version 2.4.1 from 2010-06-29 (6
times).

'_geom_angle_publ_flag' value 'No' changed to 'no' according
to /home/saulius/struct/CIF-dictionaries/cif_core.dic dictionary
named 'cif_core.dic' version 2.4.1 from 2010-06-29 (16
times).

'_geom_hbond_publ_flag' value 'Yes' changed to 'yes'
according to /home/saulius/struct/CIF-dictionaries/cif_core.dic
dictionary named 'cif_core.dic' version 2.4.1 from 2010-06-29 (2
times).

Automatic conversion script
Id: cif_fix_values 1715 2011-07-08 13:25:40Z adriana 
;
_cod_original_sg_symbol_H-M 'P 42/n m c'
_cod_database_code 2202040
_cod_database_fobs_code 2202040

loop_
_symmetry_equiv_pos_as_xyz
'x, y, z'
'-x+1/2, -y+1/2, z'
'-y+1/2, x, z+1/2'
'y, -x+1/2, z+1/2'
'-x, y+1/2, -z'
'x+1/2, -y, -z'
'y+1/2, x+1/2, -z+1/2'
'-y, -x, -z+1/2'
'-x, -y, -z'
'x-1/2, y-1/2, -z'
'y-1/2, -x, -z-1/2'
'-y, x-1/2, -z-1/2'
'x, -y-1/2, z'
'-x-1/2, y, z'
'-y-1/2, -x-1/2, z-1/2'
'y, x, z-1/2'

loop_
_atom_site_label
_atom_site_fract_x
_atom_site_fract_y
_atom_site_fract_z
_atom_site_U_iso_or_equiv
_atom_site_adp_type
_atom_site_calc_flag
_atom_site_refinement_flags
_atom_site_occupancy
_atom_site_disorder_assembly
_atom_site_disorder_group
_atom_site_type_symbol
Mg1 0.2500 0.7500 0.2500 0.0319(4) Uani d S 1 . . Mg
P1 0.2500 0.2500 0.50851(9) 0.0335(3) Uani d S 1 . . P
H1 0.101(3) 0.2500 0.4297(17) 0.012(5) Uiso d S 1 . . H
O1 0.2500 0.4273(2) 0.58483(15) 0.0368(5) Uani d S 1 . . O
O1W 0.2500 0.7500 0.0549(3) 0.0496(8) Uani d S 1 . . O
H1W 0.342(4) 0.7500 0.011(2) 0.076(13) Uiso d S 1 . . H
O2W 0.04819(19) 0.54819(19) 0.2500 0.0474(5) Uani d S 1 . . O
H2W 0.048(3) 0.465(2) 0.2047(14) 0.045(6) Uiso d . 1 . . H

loop_
_atom_site_aniso_label
_atom_site_aniso_U_11
_atom_site_aniso_U_22
_atom_site_aniso_U_33
_atom_site_aniso_U_12
_atom_site_aniso_U_13
_atom_site_aniso_U_23
Mg1 0.0335(6) 0.0335(6) 0.0285(8) 0.000 0.000 0.000
P1 0.0428(8) 0.0298(7) 0.0280(5) 0.000 0.000 0.000
O1 0.0442(11) 0.0312(11) 0.0351(9) 0.000 0.000 -0.0021(9)
O1W 0.0288(18) 0.090(3) 0.0302(14) 0.000 0.000 0.000
O2W 0.0464(8) 0.0464(8) 0.0496(12) -0.0126(10) 0.0179(9) -0.0179(9)

loop_
_atom_type_symbol
_atom_type_description
_atom_type_scat_dispersion_real
_atom_type_scat_dispersion_imag
_atom_type_scat_source
O O 0.0106 0.0060 'International Tables Vol C Tables 4.2.6.8 and 6.1.1.4'
H H 0.0000 0.0000 'International Tables Vol C Tables 4.2.6.8 and 6.1.1.4'
Mg Mg 0.0486 0.0363 'International Tables Vol C Tables 4.2.6.8 and 6.1.1.4'
P P 0.1023 0.0942 'International Tables Vol C Tables 4.2.6.8 and 6.1.1.4'

loop_
_geom_angle_atom_site_label_1
_geom_angle_atom_site_label_2
_geom_angle_atom_site_label_3
_geom_angle_site_symmetry_1
_geom_angle_site_symmetry_3
_geom_angle
_geom_angle_publ_flag
O1W Mg1 O1W 11_566 . 180.0 yes
O1W Mg1 O2W 11_566 . 90.0 no
O1W Mg1 O2W . . 90.0 yes
O1W Mg1 O2W 11_566 2_565 90.0 no
O1W Mg1 O2W . 2_565 90.0 no
O2W Mg1 O2W . 2_565 180.0 yes
O1W Mg1 O2W 11_566 12_666 90.0 no
O1W Mg1 O2W . 12_666 90.0 no
O2W Mg1 O2W . 12_666 90.0 no
O2W Mg1 O2W 2_565 12_666 90.0 no
O1W Mg1 O2W 11_566 11_566 90.0 no
O1W Mg1 O2W . 11_566 90.0 ?
O2W Mg1 O2W . 11_566 90.0 yes
O2W Mg1 O2W 2_565 11_566 90.0 no
O2W Mg1 O2W 12_666 11_566 180.0 no
H1 P1 O1 2 . 108.8(3) no
H1 P1 O1 2 2 108.8(3) no
O1 P1 O1 . 2 116.08(14) yes
H1 P1 H1 2 . 105.2(15) yes
O1 P1 H1 . . 108.8(3) no
O1 P1 H1 2 . 108.8(3) no
Mg1 O1W H1W . . 124(2) no
Mg1 O2W H2W . . 123.7(15) no

loop_
_geom_bond_atom_site_label_1
_geom_bond_atom_site_label_2
_geom_bond_site_symmetry_2
_geom_bond_distance
_geom_bond_publ_flag
Mg1 O1W 11_566 2.042(3) no
Mg1 O1W . 2.042(3) yes
Mg1 O2W . 2.060(2) yes
Mg1 O2W 2_565 2.060(2) no
Mg1 O2W 12_666 2.060(2) no
Mg1 O2W 11_566 2.060(2) no
P1 H1 2 1.36(2) no
P1 O1 . 1.5088(18) yes
P1 O1 2 1.5088(18) no
P1 H1 . 1.356(19) yes
O1W H1W . 0.81(2) no
O2W H2W . 0.762(14) no

loop_
_geom_hbond_atom_site_label_D
_geom_hbond_atom_site_label_H
_geom_hbond_atom_site_label_A
_geom_hbond_site_symmetry_A
_geom_hbond_distance_DH
_geom_hbond_distance_HA
_geom_hbond_distance_DA
_geom_hbond_angle_DHA
_geom_hbond_publ_flag
O1W H1W O1 12_666 0.81(2) 1.94(2) 2.750(2) 177(3) yes
O2W H2W O1 3_554 0.762(14) 2.006(14) 2.7662(14) 175(2) yes
